data_4118955
loop_
_publ_author_name
'Mona H. Mohamed'
'Sameh K. Elsaidi'
'Lukasz Wojtas'
'Tony Pham'
'Katherine A. Forrest'
'Brant Tudor'
'Brian Space'
'Michael J. Zaworotko'

_publ_section_title
;
 Highly Selective CO2 Uptake in Uninodal 6-Connected "mmo" Nets Based upon
 MO42- (M = Cr, Mo) Pillars
;
_journal_name_full 'Journal of the American Chemical Society'
_journal_page_first 19556
_journal_page_last 19559
_journal_paper_doi 10.1021/ja309452y
_journal_volume 134
_journal_year 2012
_chemical_formula_sum 'C26 H20 Mo N5 Ni O7.58'
_chemical_formula_weight 678.45
_chemical_name_systematic
;
 ?
;
_space_group_IT_number 155
_symmetry_cell_setting trigonal
_symmetry_space_group_name_Hall 'R 3 2"'
_symmetry_space_group_name_H-M 'R 3 2 :H'
_atom_sites_solution_hydrogens geom
_atom_sites_solution_primary direct
_atom_sites_solution_secondary difmap
_audit_creation_method SHELXL-97
_cell_angle_alpha 90.00
_cell_angle_beta 90.00
_cell_angle_gamma 120.00
_cell_formula_units_Z 9
_cell_length_a 21.0856(9)
_cell_length_b 21.0856(9)
_cell_length_c 17.9678(8)
_cell_measurement_temperature 100(2)
_cell_volume 6918.3(5)
_computing_cell_refinement 'APEX2 (Bruker, 2010); SAINT (Bruker, 2009)'
_computing_data_collection 'APEX2 (Bruker, 2010)'
_computing_data_reduction 'SAINT (Bruker, 2009);XPREP(Sheldrick,2008)'
_computing_publication_material 'APEX2 (Bruker, 2010)'
_computing_structure_refinement 'SHELXL-97 (Sheldrick, 2008)'
_computing_structure_solution 'SHELXS-97 (Sheldrick, 2008)'
_diffrn_ambient_temperature 100(2)
_diffrn_measured_fraction_theta_full 0.971
_diffrn_measured_fraction_theta_max 0.971
_diffrn_measurement_device_type 'BRUKER SMART APEXII CCD'
_diffrn_measurement_method 'phi scans'
_diffrn_radiation_source synchrotron
_diffrn_radiation_type synchrotron
_diffrn_radiation_wavelength 0.41328
_diffrn_reflns_av_R_equivalents 0.0491
_diffrn_reflns_av_sigmaI/netI 0.0479
_diffrn_reflns_limit_h_max 30
_diffrn_reflns_limit_h_min -18
_diffrn_reflns_limit_k_max 17
_diffrn_reflns_limit_k_min -30
_diffrn_reflns_limit_l_max 18
_diffrn_reflns_limit_l_min -25
_diffrn_reflns_number 14529
_diffrn_reflns_theta_full 17.29
_diffrn_reflns_theta_max 17.29
_diffrn_reflns_theta_min 1.95
_exptl_absorpt_coefficient_mu 0.703
_exptl_absorpt_correction_T_max 0.9861
_exptl_absorpt_correction_T_min 0.9724
_exptl_absorpt_correction_type multi-scan
_exptl_absorpt_process_details 'SADABS; (Sheldrick, 2003)'
_exptl_crystal_colour green
_exptl_crystal_density_diffrn 1.466
_exptl_crystal_description block
_exptl_crystal_F_000 3075
_exptl_crystal_size_max 0.04
_exptl_crystal_size_mid 0.04
_exptl_crystal_size_min 0.02
_refine_diff_density_max 0.853
_refine_diff_density_min -0.723
_refine_diff_density_rms 0.098
_refine_ls_abs_structure_details 'Flack H D (1983), Acta Cryst. A39, 876-881'
_refine_ls_abs_structure_Flack 0.00(6)
_refine_ls_extinction_method none
_refine_ls_goodness_of_fit_ref 1.034
_refine_ls_hydrogen_treatment constr
_refine_ls_matrix_type full
_refine_ls_number_parameters 207
_refine_ls_number_reflns 4649
_refine_ls_number_restraints 0
_refine_ls_restrained_S_all 1.034
_refine_ls_R_factor_all 0.0323
_refine_ls_R_factor_gt 0.0322
_refine_ls_shift/su_max 0.000
_refine_ls_shift/su_mean 0.000
_refine_ls_structure_factor_coef Fsqd
_refine_ls_weighting_details 'calc w=1/[\s^2^(Fo^2^)+(0.0546P)^2^+8.0714P] where P=(Fo^2^+2Fc^2^)/3'
_refine_ls_weighting_scheme calc
_refine_ls_wR_factor_gt 0.0869
_refine_ls_wR_factor_ref 0.0870
_reflns_number_gt 4628
_reflns_number_total 4649
_reflns_threshold_expression >2sigma(I)
_cod_data_source_file ja309452y_si_005.cif
_cod_data_source_block MOOFOUR-1-Ni
_cod_original_sg_symbol_H-M 'R 3 2'
_cod_database_code 4118955

loop_
_symmetry_equiv_pos_as_xyz
'x, y, z'
'-y, x-y, z'
'-x+y, -x, z'
'x-y, -y, -z'
'-x, -x+y, -z'
'y, x, -z'
'x+2/3, y+1/3, z+1/3'
'-y+2/3, x-y+1/3, z+1/3'
'-x+y+2/3, -x+1/3, z+1/3'
'x-y+2/3, -y+1/3, -z+1/3'
'-x+2/3, -x+y+1/3, -z+1/3'
'y+2/3, x+1/3, -z+1/3'
'x+1/3, y+2/3, z+2/3'
'-y+1/3, x-y+2/3, z+2/3'
'-x+y+1/3, -x+2/3, z+2/3'
'x-y+1/3, -y+2/3, -z+2/3'
'-x+1/3, -x+y+2/3, -z+2/3'
'y+1/3, x+2/3, -z+2/3'

loop_
_atom_site_label
_atom_site_type_symbol
_atom_site_fract_x
_atom_site_fract_y
_atom_site_fract_z
_atom_site_U_iso_or_equiv
_atom_site_adp_type
_atom_site_occupancy
_atom_site_symmetry_multiplicity
_atom_site_calc_flag
_atom_site_refinement_flags
C1 C -0.14323(13) 0.05364(13) 0.21103(15) 0.0251(4) Uani 1 1 d .
H1 H -0.1612 0.0109 0.1811 0.030 Uiso 1 1 calc R
C2 C -0.07614(15) 0.07986(16) 0.24489(18) 0.0348(6) Uani 1 1 d .
H2 H -0.0489 0.0556 0.2376 0.042 Uiso 1 1 calc R
C3 C -0.04817(16) 0.14218(16) 0.28997(18) 0.0330(6) Uani 1 1 d .
C4 C -0.09130(15) 0.17520(17) 0.29721(19) 0.0364(6) Uani 1 1 d .
H4 H -0.0747 0.2181 0.3266 0.044 Uiso 1 1 calc R
C5 C -0.15789(14) 0.14504(14) 0.26150(14) 0.0268(5) Uani 1 1 d .
H5 H -0.1866 0.1678 0.2680 0.032 Uiso 1 1 calc R
C6 C -0.49383(17) -0.30846(16) 0.3439(2) 0.0392(7) Uani 1 1 d .
H6 H -0.5156 -0.2801 0.3573 0.047 Uiso 1 1 calc R
C7 C -0.43775(15) -0.27898(13) 0.29682(17) 0.0304(5) Uani 1 1 d .
H7 H -0.4181 -0.3086 0.2810 0.036 Uiso 1 1 calc R
C8 C -0.40389(12) -0.20424(12) 0.26739(13) 0.0246(4) Uani 1 1 d .
C9 C -0.34776(13) -0.18102(12) 0.21474(15) 0.0257(4) Uani 1 1 d .
H9 H -0.3331 -0.2141 0.1966 0.031 Uiso 1 1 calc R
C10 C -0.31384(12) -0.10984(12) 0.18934(13) 0.0217(4) Uani 1 1 d .
H10 H -0.2759 -0.0951 0.1534 0.026 Uiso 1 1 calc R
C11 C -0.38629(11) -0.08238(12) 0.26325(12) 0.0195(4) Uani 1 1 d .
H11 H -0.3996 -0.0480 0.2805 0.023 Uiso 1 1 calc R
C12 C -0.42356(13) -0.15310(13) 0.29064(13) 0.0239(4) Uani 1 1 d .
H12 H -0.4624 -0.1669 0.3252 0.029 Uiso 1 1 calc R
Mo1 Mo -0.208332(9) 0.0000 0.0000 0.01591(7) Uani 1 2 d S
N1 N -0.33165(9) -0.06024(10) 0.21278(9) 0.0173(3) Uani 1 1 d .
N2 N -0.18456(10) 0.08539(11) 0.21815(11) 0.0197(3) Uani 1 1 d .
Ni1 Ni -0.287371(16) 0.045962(16) 0.1667 0.01280(8) Uani 1 2 d S
O1 O -0.12227(10) 0.07732(12) -0.01440(14) 0.0365(5) Uani 1 1 d .
O2 O -0.25076(9) 0.01283(9) 0.07876(8) 0.0214(3) Uani 1 1 d .
N21 N -0.6667 -0.3333 0.2858(4) 0.0687(18) Uani 1 3 d S
C21 C -0.6430(7) -0.3655(7) 0.2460(6) 0.049(2) Uani 0.33 1 d P
C22 C -0.6178(10) -0.4035(9) 0.1943(7) 0.069(4) Uani 0.33 1 d P
C31 C 0.0000 0.0000 0.0000 0.104(5) Uani 1 6 d S
C32 C 0.0000 0.0000 0.0899(14) 0.076(5) Uani 0.50 3 d SP
N31 N 0.0000 0.0000 0.1473(12) 0.083(5) Uani 0.50 3 d SP
O11 O -0.3473(5) -0.3633(5) 0.2230(5) 0.090(2) Uiso 0.50 1 d P
O12 O -0.3331(9) -0.4125(9) 0.2097(8) 0.092(4) Uiso 0.33 1 d P
O13 O -0.3354(10) -0.3333 0.1667 0.073(5) Uiso 0.25 2 d SP
O14 O -0.3338(8) -0.4946(8) 0.2429(8) 0.090(4) Uiso 0.33 1 d P
O15 O -0.3312(7) -0.4501(7) 0.3061(7) 0.057(3) Uiso 0.25 1 d P
O16 O 0.0953(10) -0.0417(10) 0.1372(10) 0.089(5) Uiso 0.25 1 d P

loop_
_atom_site_aniso_label
_atom_site_aniso_U_11
_atom_site_aniso_U_22
_atom_site_aniso_U_33
_atom_site_aniso_U_23
_atom_site_aniso_U_13
_atom_site_aniso_U_12
C1 0.0198(9) 0.0186(9) 0.0340(11) -0.0047(8) -0.0093(9) 0.0073(8)
C2 0.0194(10) 0.0288(12) 0.0550(16) -0.0119(11) -0.0194(11) 0.0113(9)
C3 0.0237(11) 0.0293(12) 0.0450(15) -0.0073(11) -0.0150(11) 0.0125(10)
C4 0.0228(11) 0.0337(13) 0.0504(16) -0.0187(12) -0.0188(11) 0.0123(10)
C5 0.0184(10) 0.0259(11) 0.0337(11) -0.0110(9) -0.0108(9) 0.0091(8)
C6 0.0347(14) 0.0222(11) 0.0594(19) 0.0241(12) 0.0123(13) 0.0133(11)
C7 0.0279(11) 0.0161(9) 0.0407(14) 0.0119(9) 0.0001(10) 0.0061(9)
C8 0.0227(10) 0.0148(9) 0.0286(9) 0.0094(7) -0.0006(8) 0.0036(8)
C9 0.0231(10) 0.0148(9) 0.0360(11) 0.0061(8) 0.0021(9) 0.0071(8)
C10 0.0195(9) 0.0168(9) 0.0258(10) 0.0050(8) 0.0024(8) 0.0069(8)
C11 0.0176(8) 0.0171(9) 0.0197(8) 0.0061(7) 0.0017(7) 0.0055(7)
C12 0.0212(10) 0.0213(10) 0.0244(10) 0.0097(8) 0.0052(8) 0.0070(8)
Mo1 0.01394(8) 0.01915(11) 0.01636(10) 0.00105(7) 0.00053(3) 0.00958(5)
N1 0.0169(7) 0.0131(7) 0.0170(7) 0.0041(6) -0.0015(5) 0.0038(7)
N2 0.0144(7) 0.0188(8) 0.0210(8) 0.0000(6) -0.0051(6) 0.0047(6)
Ni1 0.01211(12) 0.01211(12) 0.01060(14) 0.00153(6) -0.00153(6) 0.00337(12)
O1 0.0164(8) 0.0323(10) 0.0531(12) 0.0028(9) 0.0080(8) 0.0064(7)
O2 0.0224(7) 0.0200(7) 0.0147(6) -0.0011(5) 0.0025(5) 0.0054(6)
N21 0.076(3) 0.076(3) 0.054(3) 0.000 0.000 0.0381(14)
C21 0.050(6) 0.052(6) 0.041(5) 0.005(4) 0.006(4) 0.022(5)
C22 0.095(11) 0.066(8) 0.055(6) -0.003(6) 0.017(7) 0.047(8)
C31 0.102(8) 0.102(8) 0.108(13) 0.000 0.000 0.051(4)
C32 0.062(7) 0.062(7) 0.103(15) 0.000 0.000 0.031(3)
N31 0.083(7) 0.083(7) 0.084(11) 0.000 0.000 0.042(4)

loop_
_atom_type_symbol
_atom_type_description
_atom_type_scat_dispersion_real
_atom_type_scat_dispersion_imag
_atom_type_scat_source
C C -0.0001 0.0005 'International Tables Vol C Tables 4.2.6.8 and 6.1.1.4'
H H 0.0000 0.0000 'International Tables Vol C Tables 4.2.6.8 and 6.1.1.4'
N N 0.0005 0.0010 'International Tables Vol C Tables 4.2.6.8 and 6.1.1.4'
O O 0.0017 0.0018 'International Tables Vol C Tables 4.2.6.8 and 6.1.1.4'
Ni Ni 0.2305 0.4105 'International Tables Vol C Tables 4.2.6.8 and 6.1.1.4'
Mo Mo 0.0283 1.8734 'International Tables Vol C Tables 4.2.6.8 and 6.1.1.4'

loop_
_geom_angle_atom_site_label_1
_geom_angle_atom_site_label_2
_geom_angle_atom_site_label_3
_geom_angle
_geom_angle_site_symmetry_1
_geom_angle_site_symmetry_3
N2 C1 C2 123.3(2) . .
N2 C1 H1 118.3 . .
C2 C1 H1 118.3 . .
C1 C2 C3 120.0(3) . .
C1 C2 H2 120.0 . .
C3 C2 H2 120.0 . .
C2 C3 C4 116.6(2) . .
C2 C3 C6 120.3(3) . 18
C4 C3 C6 123.0(3) . 18
C5 C4 C3 119.5(2) . .
C5 C4 H4 120.2 . .
C3 C4 H4 120.2 . .
N2 C5 C4 123.8(2) . .
N2 C5 H5 118.1 . .
C4 C5 H5 118.1 . .
C7 C6 C3 124.8(3) . 18_445
C7 C6 H6 117.6 . .
C3 C6 H6 117.6 18_445 .
C6 C7 C8 125.0(3) . .
C6 C7 H7 117.5 . .
C8 C7 H7 117.5 . .
C9 C8 C12 117.22(19) . .
C9 C8 C7 119.5(2) . .
C12 C8 C7 123.3(2) . .
C10 C9 C8 119.5(2) . .
C10 C9 H9 120.2 . .
C8 C9 H9 120.2 . .
N1 C10 C9 123.3(2) . .
N1 C10 H10 118.4 . .
C9 C10 H10 118.4 . .
N1 C11 C12 122.5(2) . .
N1 C11 H11 118.7 . .
C12 C11 H11 118.7 . .
C11 C12 C8 119.8(2) . .
C11 C12 H12 120.1 . .
C8 C12 H12 120.1 . .
O1 Mo1 O1 110.30(15) . 4
O1 Mo1 O2 108.77(10) . 4
O1 Mo1 O2 110.17(10) 4 4
O1 Mo1 O2 110.17(10) . .
O1 Mo1 O2 108.77(10) 4 .
O2 Mo1 O2 108.65(11) 4 .
C10 N1 C11 117.58(18) . .
C10 N1 Ni1 123.61(14) . .
C11 N1 Ni1 118.45(15) . .
C5 N2 C1 116.8(2) . .
C5 N2 Ni1 119.42(16) . .
C1 N2 Ni1 123.82(15) . .
O2 Ni1 O2 177.93(10) . 12_455
O2 Ni1 N2 89.09(7) . .
O2 Ni1 N2 89.44(7) 12_455 .
O2 Ni1 N2 89.44(7) . 12_455
O2 Ni1 N2 89.09(7) 12_455 12_455
N2 Ni1 N2 89.30(11) . 12_455
O2 Ni1 N1 89.02(7) . .
O2 Ni1 N1 92.53(7) 12_455 .
N2 Ni1 N1 93.91(7) . .
N2 Ni1 N1 176.42(7) 12_455 .
O2 Ni1 N1 92.53(7) . 12_455
O2 Ni1 N1 89.02(7) 12_455 12_455
N2 Ni1 N1 176.42(7) . 12_455
N2 Ni1 N1 93.91(7) 12_455 12_455
N1 Ni1 N1 82.93(9) . 12_455
Mo1 O2 Ni1 170.25(10) . .
C21 N21 C21 90.5(8) 2_455 3_445
C21 N21 C21 90.5(8) 2_455 .
C21 N21 C21 90.5(8) 3_445 .
N21 C21 C22 176.0(12) . .
C22 C21 C21 133.4(10) . 2_455
C22 C21 C21 131.6(11) . 3_445
C32 C31 C32 180.000(1) . 4
N31 C32 C31 180.000(1) . .
O13 O11 O12 102.3(13) . .
O11 O13 O11 173(2) 10_445 .
O15 O14 O16 150.3(14) . 12_445
O15 O15 O14 140.8(8) 17_445 .

loop_
_geom_bond_atom_site_label_1
_geom_bond_atom_site_label_2
_geom_bond_distance
_geom_bond_site_symmetry_2
C1 N2 1.345(3) .
C1 C2 1.376(3) .
C1 H1 0.9500 .
C2 C3 1.398(4) .
C2 H2 0.9500 .
C3 C4 1.401(4) .
C3 C6 1.463(4) 18
C4 C5 1.376(3) .
C4 H4 0.9500 .
C5 N2 1.341(3) .
C5 H5 0.9500 .
C6 C7 1.329(4) .
C6 C3 1.463(4) 18_445
C6 H6 0.9500 .
C7 C8 1.466(3) .
C7 H7 0.9500 .
C8 C9 1.398(3) .
C8 C12 1.399(4) .
C9 C10 1.378(3) .
C9 H9 0.9500 .
C10 N1 1.343(3) .
C10 H10 0.9500 .
C11 N1 1.353(3) .
C11 C12 1.383(3) .
C11 H11 0.9500 .
C12 H12 0.9500 .
Mo1 O1 1.7492(19) .
Mo1 O1 1.7492(19) 4
Mo1 O2 1.7657(16) 4
Mo1 O2 1.7657(16) .
N1 Ni1 2.1172(17) .
N2 Ni1 2.1080(18) .
Ni1 O2 2.0294(16) .
Ni1 O2 2.0295(16) 12_455
Ni1 N2 2.1081(18) 12_455
Ni1 N1 2.1172(17) 12_455
N21 C21 1.249(13) 2_455
N21 C21 1.249(13) 3_445
N21 C21 1.249(13) .
C21 C22 1.486(18) .
C31 C32 1.62(3) .
C31 C32 1.62(3) 4
C32 N31 1.03(3) .
O11 O13 1.153(9) .
O11 O12 1.237(17) .
O13 O11 1.153(9) 10_445
O14 O15 1.456(18) .
O14 O16 1.64(2) 12_445
O15 O15 0.98(3) 17_445
O16 O14 1.64(2) 12
